data_1010490
loop_
_publ_author_name
'Mark, H'
'Pohland, E'

_publ_section_title 'Das Gitter des Ammoniaks.'
_journal_coden_ASTM ZEKGAX
_journal_name_full
;
Zeitschrift fuer Kristallographie, Kristallgeometrie, Kristallphysik,
Kristallchemie (-144,1977)
;
_journal_page_first 532
_journal_page_last 537
_journal_volume 61
_journal_year 1925
_chemical_formula_structural 'N H3'
_chemical_formula_sum 'H3 N'
_chemical_name_systematic Ammonia
_space_group_IT_number 198
_symmetry_cell_setting cubic
_symmetry_Int_Tables_number 198
_symmetry_space_group_name_Hall 'P 2ac 2ab 3'
_symmetry_space_group_name_H-M 'P 21 3'
_cell_angle_alpha 90
_cell_angle_beta 90
_cell_angle_gamma 90
_cell_formula_units_Z 4
_cell_length_a 5.193
_cell_length_b 5.193
_cell_length_c 5.193
_cell_volume 140.0
_exptl_crystal_density_meas 0.8
_cod_database_code 1010490

loop_
_symmetry_equiv_pos_as_xyz
x,y,z
y,z,x
z,x,y
1/2+x,1/2-y,-z
1/2+y,1/2-z,-x
1/2+z,1/2-x,-y
-x,1/2+y,1/2-z
-y,1/2+z,1/2-x
-z,1/2+x,1/2-y
1/2-x,-y,1/2+z
1/2-y,-z,1/2+x
1/2-z,-x,1/2+y

loop_
_atom_site_label
_atom_site_type_symbol
_atom_site_symmetry_multiplicity
_atom_site_Wyckoff_symbol
_atom_site_fract_x
_atom_site_fract_y
_atom_site_fract_z
_atom_site_occupancy
_atom_site_attached_hydrogens
_atom_site_calc_flag
N1 N3- 4 a 0.22 0.22 0.22 1. 3 d

loop_
_atom_type_symbol
_atom_type_oxidation_number
N3- -3.000
H1+ 1.000
